data_7044877
loop_
_publ_author_name
'Hoof, S.'
'Sallmann, M.'
'Herwig, C.'
'Braun-Cula, B.'
'Limberg, C.'

_publ_section_title
;
 O2 activation at a trispyrazolylborato nickel(ii) malonato complex
;
_journal_name_full 'Dalton Transactions'
_journal_paper_doi 10.1039/C7DT04056C
_journal_year 2017
_chemical_formula_moiety 'C17 H25 B N6 Ni O2, C2 H3 N'
_chemical_formula_sum 'C19 H28 B N7 Ni O2'
_chemical_formula_weight 456.00
_chemical_name_systematic
;
 ?
;
_space_group_crystal_system monoclinic
_space_group_IT_number 14
_space_group_name_Hall '-P 2ybc'
_space_group_name_H-M_alt 'P 1 21/c 1'
_symmetry_space_group_name_Hall '-P 2ybc'
_symmetry_space_group_name_H-M 'P 1 21/c 1'
_atom_sites_solution_hydrogens mixed
_audit_creation_method SHELXL-2013
_audit_update_record
;
2017-10-25 deposited with the CCDC.
2017-11-20 downloaded from the CCDC.
;
_cell_angle_alpha 90
_cell_angle_beta 91.856(2)
_cell_angle_gamma 90
_cell_formula_units_Z 4
_cell_length_a 8.5167(3)
_cell_length_b 14.3456(3)
_cell_length_c 18.3576(5)
_cell_measurement_reflns_used 54143
_cell_measurement_temperature 100(2)
_cell_measurement_theta_max 29.52
_cell_measurement_theta_min 3.32
_cell_volume 2241.70(11)
_computing_cell_refinement 'STOE X-AREA'
_computing_data_collection 'STOE X-AREA'
_computing_data_reduction 'STOE X-RED'
_computing_molecular_graphics 'Bruker SHELXTL'
_computing_publication_material 'Bruker SHELXTL'
_computing_structure_refinement 'SHELXL-2014 (Sheldrick 2014)'
_computing_structure_solution 'SHELXS-97 (Sheldrick 2008)'
_diffrn_ambient_temperature 100(2)
_diffrn_detector 'image plate (34 cm diameter)'
_diffrn_detector_area_resol_mean 6.67
_diffrn_detector_type STOE
_diffrn_measured_fraction_theta_full 0.997
_diffrn_measured_fraction_theta_max 0.994
_diffrn_measurement_details ' 360 frames, detector distance = 100 mm'
_diffrn_measurement_device '2-circle goniometer'
_diffrn_measurement_device_type 'STOE IPDS 2T'
_diffrn_measurement_method 'rotation method'
_diffrn_radiation_collimation '0.5 mm diameter, monocapillary'
_diffrn_radiation_monochromator 'plane graphite'
_diffrn_radiation_polarisn_norm 0
_diffrn_radiation_type 'Mo K\a'
_diffrn_radiation_wavelength 0.71073
_diffrn_reflns_av_R_equivalents 0.0547
_diffrn_reflns_av_unetI/netI 0.0267
_diffrn_reflns_Laue_measured_fraction_full 0.997
_diffrn_reflns_Laue_measured_fraction_max 0.994
_diffrn_reflns_limit_h_max 11
_diffrn_reflns_limit_h_min -11
_diffrn_reflns_limit_k_max 19
_diffrn_reflns_limit_k_min -19
_diffrn_reflns_limit_l_max 25
_diffrn_reflns_limit_l_min -25
_diffrn_reflns_number 41326
_diffrn_reflns_point_group_measured_fraction_full 0.997
_diffrn_reflns_point_group_measured_fraction_max 0.994
_diffrn_reflns_theta_full 25.000
_diffrn_reflns_theta_max 29.195
_diffrn_reflns_theta_min 3.317
_diffrn_source 'sealed X-ray tube, 12 x 0.4 mm long-fine focus'
_diffrn_source_current 40
_diffrn_source_power 2.00
_diffrn_source_voltage 50
_exptl_absorpt_coefficient_mu 0.895
_exptl_absorpt_correction_type none
_exptl_crystal_colour blue
_exptl_crystal_density_diffrn 1.351
_exptl_crystal_description cube
_exptl_crystal_F_000 960
_exptl_crystal_recrystallization_method 'Re-crystallisation from solvent: acetonitrile'
_exptl_crystal_size_max 0.5
_exptl_crystal_size_mid 0.5
_exptl_crystal_size_min 0.5
_refine_diff_density_max 0.363
_refine_diff_density_min -0.544
_refine_diff_density_rms 0.048
_refine_ls_extinction_method none
_refine_ls_goodness_of_fit_ref 1.034
_refine_ls_hydrogen_treatment mixed
_refine_ls_matrix_type full
_refine_ls_number_parameters 283
_refine_ls_number_reflns 6032
_refine_ls_number_restraints 0
_refine_ls_restrained_S_all 1.034
_refine_ls_R_factor_all 0.0316
_refine_ls_R_factor_gt 0.0248
_refine_ls_shift/su_max 0.002
_refine_ls_shift/su_mean 0.000
_refine_ls_structure_factor_coef Fsqd
_refine_ls_weighting_details 'w=1/[\s^2^(Fo^2^)+(0.0390P)^2^+0.2468P] where P=(Fo^2^+2Fc^2^)/3'
_refine_ls_weighting_scheme calc
_refine_ls_wR_factor_gt 0.0639
_refine_ls_wR_factor_ref 0.0657
_reflns_Friedel_coverage 0.000
_reflns_number_gt 5217
_reflns_number_total 6032
_reflns_threshold_expression 'I > 2\s(I)'
_cod_data_source_file c7dt04056c2.cif
_cod_data_source_block t16_shTpNiOAc_a
_cod_database_code 7044877
_shelx_space_group_comment
;
The symmetry employed for this shelxl refinement is uniquely defined
by the following loop, which should always be used as a source of
symmetry information in preference to the above space-group names.
They are only intended as comments.
;
_shelxl_version_number 2013-4

loop_
_space_group_symop_operation_xyz
'x, y, z'
'-x, y+1/2, -z+1/2'
'-x, -y, -z'
'x, -y-1/2, z-1/2'

loop_
_atom_site_label
_atom_site_type_symbol
_atom_site_fract_x
_atom_site_fract_y
_atom_site_fract_z
_atom_site_U_iso_or_equiv
_atom_site_adp_type
_atom_site_occupancy
_atom_site_site_symmetry_order
_atom_site_calc_flag
_atom_site_refinement_flags_posn
_atom_site_refinement_flags_adp
Ni1 Ni 0.68982(2) 0.67933(2) 0.68251(2) 0.01146(5) Uani 1 1 d . .
H1 H 0.5028(16) 0.7391(10) 0.4735(7) 0.013(3) Uiso 1 1 d . .
N1 N 0.41939(11) 0.71308(7) 0.58312(5) 0.01505(18) Uani 1 1 d . .
C1 C 0.18344(16) 0.75153(10) 0.50405(7) 0.0275(3) Uani 1 1 d . .
H1A H 0.2194 0.8124 0.4907 0.041 Uiso 1 1 calc R U
H1B H 0.0718 0.7529 0.5096 0.041 Uiso 1 1 calc R U
H1C H 0.2085 0.7077 0.4666 0.041 Uiso 1 1 calc R U
O1 O 0.90236(9) 0.68031(6) 0.74534(4) 0.01692(16) Uani 1 1 d . .
B1 B 0.55259(15) 0.72320(9) 0.52865(7) 0.0158(2) Uani 1 1 d . .
O2 O 0.68849(9) 0.74438(6) 0.78605(4) 0.01606(16) Uani 1 1 d . .
N2 N 0.45629(11) 0.68800(6) 0.65345(5) 0.01424(17) Uani 1 1 d . .
C2 C 0.26207(14) 0.72279(8) 0.57424(6) 0.0188(2) Uani 1 1 d . .
N4 N 0.73547(11) 0.80062(6) 0.62231(5) 0.01509(18) Uani 1 1 d . .
C4 C 0.32074(13) 0.68092(8) 0.68803(6) 0.0170(2) Uani 1 1 d . .
C3 C 0.19513(14) 0.70215(8) 0.63976(7) 0.0200(2) Uani 1 1 d . .
H3 H 0.0888 0.7023 0.6498 0.024 Uiso 1 1 calc R U
N3 N 0.66015(11) 0.80456(6) 0.55502(5) 0.01539(18) Uani 1 1 d . .
C5 C 0.31467(15) 0.65654(10) 0.76708(7) 0.0247(3) Uani 1 1 d . .
H5A H 0.3094 0.5900 0.7723 0.037 Uiso 1 1 calc R U
H5B H 0.2234 0.6844 0.7874 0.037 Uiso 1 1 calc R U
H5C H 0.4073 0.6795 0.7923 0.037 Uiso 1 1 calc R U
N5 N 0.65025(11) 0.63278(6) 0.52854(5) 0.01464(18) Uani 1 1 d . .
N6 N 0.73619(11) 0.60850(6) 0.59010(5) 0.01484(18) Uani 1 1 d . .
C6 C 0.62649(17) 0.91323(9) 0.44861(7) 0.0262(3) Uani 1 1 d . .
H6A H 0.6778 0.9686 0.4321 0.039 Uiso 1 1 calc R U
H6B H 0.5161 0.9251 0.4523 0.039 Uiso 1 1 calc R U
H6C H 0.6420 0.8636 0.4145 0.039 Uiso 1 1 calc R U
C7 C 0.69438(15) 0.88584(8) 0.52171(6) 0.0198(2) Uani 1 1 d . .
N7 N 0.64468(11) 0.55306(7) 0.73764(5) 0.01651(18) Uani 1 1 d . .
C8 C 0.79483(15) 0.93506(8) 0.56784(7) 0.0228(2) Uani 1 1 d . .
H8 H 0.8387 0.9933 0.5593 0.027 Uiso 1 1 calc R U
C9 C 0.81753(14) 0.87963(8) 0.63018(6) 0.0185(2) Uani 1 1 d . .
C10 C 0.91391(15) 0.90229(9) 0.69732(7) 0.0239(2) Uani 1 1 d . .
H10A H 0.9930 0.8553 0.7051 0.036 Uiso 1 1 calc R U
H10B H 0.8473 0.9042 0.7385 0.036 Uiso 1 1 calc R U
H10C H 0.9633 0.9619 0.6915 0.036 Uiso 1 1 calc R U
C11 C 0.59247(15) 0.57212(9) 0.40232(6) 0.0210(2) Uani 1 1 d . .
H11A H 0.6139 0.6305 0.3791 0.031 Uiso 1 1 calc R U
H11B H 0.4813 0.5657 0.4079 0.031 Uiso 1 1 calc R U
H11C H 0.6297 0.5219 0.3729 0.031 Uiso 1 1 calc R U
C12 C 0.67407(13) 0.56932(8) 0.47544(6) 0.0163(2) Uani 1 1 d . .
C13 C 0.77922(14) 0.50399(8) 0.50325(6) 0.0189(2) Uani 1 1 d . .
H13 H 0.8185 0.4525 0.4790 0.023 Uiso 1 1 calc R U
C14 C 0.81466(13) 0.53091(8) 0.57520(6) 0.0165(2) Uani 1 1 d . .
C15 C 0.91837(15) 0.48440(8) 0.63145(7) 0.0214(2) Uani 1 1 d . .
H15A H 1.0093 0.4596 0.6088 0.032 Uiso 1 1 calc R U
H15B H 0.8618 0.4347 0.6538 0.032 Uiso 1 1 calc R U
H15C H 0.9506 0.5290 0.6679 0.032 Uiso 1 1 calc R U
C16 C 0.83036(13) 0.71990(8) 0.79580(6) 0.0153(2) Uani 1 1 d . .
C17 C 0.91496(15) 0.73721(9) 0.86762(7) 0.0223(2) Uani 1 1 d . .
H17A H 1.0089 0.7722 0.8598 0.033 Uiso 1 1 calc R U
H17B H 0.9419 0.6787 0.8901 0.033 Uiso 1 1 calc R U
H17C H 0.8481 0.7718 0.8989 0.033 Uiso 1 1 calc R U
C18 C 0.60904(13) 0.48627(8) 0.76591(6) 0.0165(2) Uani 1 1 d . .
C19 C 0.56032(17) 0.40150(9) 0.80210(8) 0.0292(3) Uani 1 1 d . .
H19A H 0.5007 0.3634 0.7683 0.044 Uiso 1 1 calc R U
H19B H 0.4966 0.4172 0.8425 0.044 Uiso 1 1 calc R U
H19C H 0.6515 0.3678 0.8195 0.044 Uiso 1 1 calc R U

loop_
_atom_site_aniso_label
_atom_site_aniso_U_11
_atom_site_aniso_U_22
_atom_site_aniso_U_33
_atom_site_aniso_U_23
_atom_site_aniso_U_13
_atom_site_aniso_U_12
Ni1 0.01416(7) 0.01044(7) 0.00967(7) -0.00024(5) -0.00156(5) 0.00057(5)
N1 0.0179(4) 0.0146(4) 0.0124(4) -0.0007(3) -0.0039(3) 0.0023(3)
C1 0.0258(6) 0.0317(7) 0.0243(6) 0.0001(5) -0.0098(5) 0.0067(5)
O1 0.0165(4) 0.0189(4) 0.0152(4) -0.0008(3) -0.0014(3) 0.0003(3)
B1 0.0206(6) 0.0142(5) 0.0124(5) -0.0002(4) -0.0015(4) 0.0016(4)
O2 0.0180(4) 0.0171(4) 0.0129(4) -0.0019(3) -0.0023(3) 0.0007(3)
N2 0.0170(4) 0.0139(4) 0.0116(4) -0.0004(3) -0.0018(3) 0.0013(3)
C2 0.0190(5) 0.0168(5) 0.0201(6) -0.0037(4) -0.0059(4) 0.0030(4)
N4 0.0200(4) 0.0132(4) 0.0119(4) 0.0005(3) -0.0019(3) 0.0001(3)
C4 0.0159(5) 0.0167(5) 0.0182(5) -0.0015(4) 0.0001(4) 0.0004(4)
C3 0.0166(5) 0.0204(5) 0.0227(6) -0.0035(4) -0.0019(4) 0.0020(4)
N3 0.0213(5) 0.0135(4) 0.0112(4) 0.0013(3) -0.0012(3) 0.0023(3)
C5 0.0207(6) 0.0341(7) 0.0196(6) 0.0043(5) 0.0039(4) 0.0022(5)
N5 0.0194(4) 0.0145(4) 0.0099(4) -0.0007(3) -0.0020(3) 0.0012(3)
N6 0.0192(4) 0.0141(4) 0.0111(4) -0.0007(3) -0.0017(3) 0.0024(3)
C6 0.0400(7) 0.0209(6) 0.0177(6) 0.0064(5) -0.0008(5) 0.0041(5)
C7 0.0282(6) 0.0150(5) 0.0163(5) 0.0037(4) 0.0020(4) 0.0030(4)
N7 0.0193(4) 0.0154(4) 0.0147(4) 0.0001(3) -0.0015(3) -0.0008(4)
C8 0.0316(6) 0.0135(5) 0.0233(6) 0.0041(4) 0.0003(5) -0.0030(5)
C9 0.0226(5) 0.0136(5) 0.0193(5) 0.0001(4) 0.0000(4) -0.0006(4)
C10 0.0290(6) 0.0170(5) 0.0253(6) -0.0005(5) -0.0054(5) -0.0058(5)
C11 0.0282(6) 0.0214(6) 0.0132(5) -0.0037(4) 0.0001(4) -0.0038(5)
C12 0.0212(5) 0.0147(5) 0.0134(5) -0.0025(4) 0.0032(4) -0.0035(4)
C13 0.0256(6) 0.0141(5) 0.0171(5) -0.0037(4) 0.0047(4) 0.0007(4)
C14 0.0191(5) 0.0134(5) 0.0174(5) 0.0002(4) 0.0029(4) 0.0012(4)
C15 0.0245(6) 0.0180(5) 0.0217(6) 0.0016(4) 0.0015(5) 0.0080(4)
C16 0.0189(5) 0.0122(5) 0.0147(5) 0.0012(4) -0.0020(4) -0.0033(4)
C17 0.0243(6) 0.0251(6) 0.0171(6) -0.0018(4) -0.0068(4) -0.0029(5)
C18 0.0180(5) 0.0156(5) 0.0157(5) -0.0016(4) -0.0027(4) 0.0004(4)
C19 0.0369(7) 0.0197(6) 0.0306(7) 0.0085(5) -0.0043(6) -0.0097(5)

loop_
_atom_type_symbol
_atom_type_description
_atom_type_scat_dispersion_real
_atom_type_scat_dispersion_imag
_atom_type_scat_source
C C 0.0033 0.0016 'International Tables Vol C Tables 4.2.6.8 and 6.1.1.4'
H H 0.0000 0.0000 'International Tables Vol C Tables 4.2.6.8 and 6.1.1.4'
B B 0.0013 0.0007 'International Tables Vol C Tables 4.2.6.8 and 6.1.1.4'
N N 0.0061 0.0033 'International Tables Vol C Tables 4.2.6.8 and 6.1.1.4'
Ni Ni 0.3393 1.1124 'International Tables Vol C Tables 4.2.6.8 and 6.1.1.4'
O O 0.0106 0.0060 'International Tables Vol C Tables 4.2.6.8 and 6.1.1.4'

loop_
_geom_angle_atom_site_label_1
_geom_angle_atom_site_label_2
_geom_angle_atom_site_label_3
_geom_angle
N6 Ni1 N2 91.52(4)
N6 Ni1 N4 86.03(4)
N2 Ni1 N4 90.43(4)
N6 Ni1 O1 105.86(3)
N2 Ni1 O1 161.69(3)
N4 Ni1 O1 96.40(3)
N6 Ni1 N7 90.83(4)
N2 Ni1 N7 89.23(4)
N4 Ni1 N7 176.83(4)
O1 Ni1 N7 84.86(3)
N6 Ni1 O2 168.16(4)
N2 Ni1 O2 100.01(3)
N4 Ni1 O2 96.51(3)
O1 Ni1 O2 62.41(3)
N7 Ni1 O2 86.65(3)
N6 Ni1 C16 136.92(4)
N2 Ni1 C16 130.88(4)
N4 Ni1 C16 99.02(4)
O1 Ni1 C16 31.20(3)
N7 Ni1 C16 83.57(4)
O2 Ni1 C16 31.28(3)
C2 N1 N2 109.74(9)
C2 N1 B1 131.20(10)
N2 N1 B1 119.04(9)
C2 C1 H1A 109.5
C2 C1 H1B 109.5
H1A C1 H1B 109.5
C2 C1 H1C 109.5
H1A C1 H1C 109.5
H1B C1 H1C 109.5
C16 O1 Ni1 88.61(7)
N5 B1 N1 109.26(9)
N5 B1 N3 108.69(9)
N1 B1 N3 107.91(9)
N5 B1 H1 111.2(7)
N1 B1 H1 110.1(7)
N3 B1 H1 109.6(7)
C16 O2 Ni1 88.39(6)
C4 N2 N1 106.99(9)
C4 N2 Ni1 135.84(8)
N1 N2 Ni1 117.00(7)
N1 C2 C3 107.98(10)
N1 C2 C1 123.27(11)
C3 C2 C1 128.76(11)
C9 N4 N3 106.82(9)
C9 N4 Ni1 138.51(8)
N3 N4 Ni1 114.66(7)
N2 C4 C3 109.65(10)
N2 C4 C5 122.35(10)
C3 C4 C5 127.97(11)
C2 C3 C4 105.64(10)
C2 C3 H3 127.2
C4 C3 H3 127.2
C7 N3 N4 109.91(9)
C7 N3 B1 129.88(10)
N4 N3 B1 120.20(9)
C4 C5 H5A 109.5
C4 C5 H5B 109.5
H5A C5 H5B 109.5
C4 C5 H5C 109.5
H5A C5 H5C 109.5
H5B C5 H5C 109.5
C12 N5 N6 109.52(9)
C12 N5 B1 131.34(10)
N6 N5 B1 119.11(9)
C14 N6 N5 107.52(9)
C14 N6 Ni1 134.73(8)
N5 N6 Ni1 116.68(7)
C7 C6 H6A 109.5
C7 C6 H6B 109.5
H6A C6 H6B 109.5
C7 C6 H6C 109.5
H6A C6 H6C 109.5
H6B C6 H6C 109.5
N3 C7 C8 107.60(10)
N3 C7 C6 123.30(11)
C8 C7 C6 129.08(11)
C18 N7 Ni1 174.93(10)
C7 C8 C9 106.11(10)
C7 C8 H8 126.9
C9 C8 H8 126.9
N4 C9 C8 109.56(11)
N4 C9 C10 123.01(10)
C8 C9 C10 127.41(11)
C9 C10 H10A 109.5
C9 C10 H10B 109.5
H10A C10 H10B 109.5
C9 C10 H10C 109.5
H10A C10 H10C 109.5
H10B C10 H10C 109.5
C12 C11 H11A 109.5
C12 C11 H11B 109.5
H11A C11 H11B 109.5
C12 C11 H11C 109.5
H11A C11 H11C 109.5
H11B C11 H11C 109.5
N5 C12 C13 107.48(10)
N5 C12 C11 123.60(10)
C13 C12 C11 128.89(10)
C12 C13 C14 106.19(10)
C12 C13 H13 126.9
C14 C13 H13 126.9
N6 C14 C13 109.28(10)
N6 C14 C15 121.39(10)
C13 C14 C15 129.31(10)
C14 C15 H15A 109.5
C14 C15 H15B 109.5
H15A C15 H15B 109.5
C14 C15 H15C 109.5
H15A C15 H15C 109.5
H15B C15 H15C 109.5
O1 C16 O2 120.35(10)
O1 C16 C17 119.19(10)
O2 C16 C17 120.45(10)
O1 C16 Ni1 60.19(6)
O2 C16 Ni1 60.33(6)
C17 C16 Ni1 175.51(8)
C16 C17 H17A 109.5
C16 C17 H17B 109.5
H17A C17 H17B 109.5
C16 C17 H17C 109.5
H17A C17 H17C 109.5
H17B C17 H17C 109.5
N7 C18 C19 178.88(13)
C18 C19 H19A 109.5
C18 C19 H19B 109.5
H19A C19 H19B 109.5
C18 C19 H19C 109.5
H19A C19 H19C 109.5
H19B C19 H19C 109.5

loop_
_geom_bond_atom_site_label_1
_geom_bond_atom_site_label_2
_geom_bond_distance
Ni1 N6 2.0271(9)
Ni1 N2 2.0462(10)
Ni1 N4 2.1042(9)
Ni1 O1 2.1147(8)
Ni1 N7 2.1163(10)
Ni1 O2 2.1179(8)
Ni1 C16 2.4364(11)
N1 C2 1.3517(15)
N1 N2 1.3671(13)
N1 B1 1.5432(16)
C1 C2 1.4909(17)
C1 H1A 0.9600
C1 H1B 0.9600
C1 H1C 0.9600
O1 C16 1.2624(14)
B1 N5 1.5408(15)
B1 N3 1.5515(16)
B1 H1 1.110(13)
O2 C16 1.2654(14)
N2 C4 1.3392(14)
C2 C3 1.3798(17)
N4 C9 1.3370(15)
N4 N3 1.3746(13)
C4 C3 1.4003(16)
C4 C5 1.4953(16)
C3 H3 0.9300
N3 C7 1.3527(14)
C5 H5A 0.9600
C5 H5B 0.9600
C5 H5C 0.9600
N5 C12 1.3539(14)
N5 N6 1.3714(13)
N6 C14 1.3312(14)
C6 C7 1.4965(17)
C6 H6A 0.9600
C6 H6B 0.9600
C6 H6C 0.9600
C7 C8 1.3785(18)
N7 C18 1.1356(15)
C8 C9 1.4018(16)
C8 H8 0.9300
C9 C10 1.4943(17)
C10 H10A 0.9600
C10 H10B 0.9600
C10 H10C 0.9600
C11 C12 1.4920(16)
C11 H11A 0.9600
C11 H11B 0.9600
C11 H11C 0.9600
C12 C13 1.3825(17)
C13 C14 1.3996(16)
C13 H13 0.9300
C14 C15 1.4942(16)
C15 H15A 0.9600
C15 H15B 0.9600
C15 H15C 0.9600
C16 C17 1.5025(16)
C17 H17A 0.9600
C17 H17B 0.9600
C17 H17C 0.9600
C18 C19 1.4527(16)
C19 H19A 0.9600
C19 H19B 0.9600
C19 H19C 0.9600
